data_7012395
loop_
_publ_author_name
'Cowley, Andrew R.'
'Dilworth, Jonathan R.'
'Donnelly, Paul S.'
'Woollard-Shore, John'

_publ_section_title
;
 Synthesis and characterisation of new homoleptic rhenium
 thiosemicarbazone complexes
;
_journal_issue 4
_journal_name_full 'Dalton Transactions'
_journal_page_first 748
_journal_paper_doi 10.1039/b210540n
_journal_year 2003
_chemical_compound_source
;
synthesis as described
;
_chemical_formula_moiety ' C21 H30 Cl1 N8 O1 Re1 S2 '
_chemical_formula_sum 'C21 H30 Cl N8 O Re S2'
_chemical_formula_weight 696.32
_chemical_melting_point ?
_chemical_name_systematic
;                                                                          
?                                                                          
;
_space_group_IT_number 2
_symmetry_cell_setting triclinic
_symmetry_space_group_name_Hall '-P 1'
_symmetry_space_group_name_H-M 'P -1'
_atom_sites_solution_hydrogens geom
_atom_sites_solution_primary direct
_cell_angle_alpha 96.4542(11)
_cell_angle_beta 93.2383(11)
_cell_angle_gamma 103.1595(9)
_cell_formula_units_Z 2
_cell_length_a 8.8775(2)
_cell_length_b 11.9729(2)
_cell_length_c 12.6197(3)
_cell_measurement_reflns_used 21583
_cell_measurement_temperature 150
_cell_measurement_theta_max 28
_cell_measurement_theta_min 5
_cell_volume 1293.16(5)
_computing_cell_refinement
;                                                                          
KappaCCD software 'DENZO' (Otwinowski & Minor, 1996)                       
;
_computing_data_collection
;                                                                          
KappaCCD software 'Collect' (Nonius, 2000)                                 
;
_computing_data_reduction
;                                                                          
KappaCCD software 'DENZO' (Otwinowski & Minor, 1996)                       
;
_computing_publication_material
;                                                                          
CRYSTALS (Watkin et al, 2001)                                              
;
_computing_structure_refinement
;                                                                          
CRYSTALS (Watkin et al, 2001)                                              
;
_computing_structure_solution 'SIR92 (Giacovazzo et al, 1992)'
_diffrn_ambient_temperature 150
_diffrn_measured_fraction_theta_max 0.995
_diffrn_measurement_device_type
;                                                                          
Nonius KappaCCD                                                            
;
_diffrn_measurement_method \w
_diffrn_radiation_monochromator graphite
_diffrn_radiation_type 'Mo K\a'
_diffrn_radiation_wavelength 0.71073
_diffrn_reflns_av_R_equivalents 0.047
_diffrn_reflns_limit_h_max 11
_diffrn_reflns_limit_h_min -11
_diffrn_reflns_limit_k_max 15
_diffrn_reflns_limit_k_min -15
_diffrn_reflns_limit_l_max 16
_diffrn_reflns_limit_l_min -16
_diffrn_reflns_number 21583
_diffrn_reflns_theta_max 27.48
_diffrn_reflns_theta_min 5.10
_diffrn_standards_decay_% 0.00
_diffrn_standards_interval_count 0
_diffrn_standards_interval_time 0
_diffrn_standards_number 0
_exptl_absorpt_coefficient_mu 4.989
_exptl_absorpt_correction_T_max 0.86
_exptl_absorpt_correction_T_min 0.47
_exptl_absorpt_correction_type multi-scan
_exptl_absorpt_process_details
; 
Denzo/Scalepack (Otwinowski & Minor, 1996) 
;
_exptl_crystal_colour ' dark brown '
_exptl_crystal_density_diffrn 1.788
_exptl_crystal_density_meas ?
_exptl_crystal_description ' plate '
_exptl_crystal_F_000 685.624
_exptl_crystal_size_max 0.15
_exptl_crystal_size_mid 0.10
_exptl_crystal_size_min 0.03
_refine_diff_density_max 1.10
_refine_diff_density_min -1.65
_refine_ls_extinction_method None
_refine_ls_goodness_of_fit_ref 0.9856
_refine_ls_hydrogen_treatment mixed
_refine_ls_matrix_type full
_refine_ls_number_parameters 334
_refine_ls_number_reflns 5177
_refine_ls_R_factor_gt 0.0268
_refine_ls_shift/su_max 0.019954
_refine_ls_structure_factor_coef F
_refine_ls_weighting_details
;
Chebychev polynomial with 3 parameters (Carruthers & Watkin , 1979) 
2.39    -.476     1.36    
;
_refine_ls_weighting_scheme calc
_refine_ls_wR_factor_ref 0.0316
_reflns_limit_h_max 11
_reflns_limit_h_min -11
_reflns_limit_k_max 15
_reflns_limit_k_min -15
_reflns_limit_l_max 16
_reflns_limit_l_min 0
_reflns_number_gt 5177
_reflns_number_total 5857
_reflns_threshold_expression >3.00\s(I)
_cod_data_source_file b210540n.txt
_cod_data_source_block CRYSTALS_3
_cod_depositor_comments
;
The following automatic conversions were performed:
'_symmetry_cell_setting' value 'Triclinic ' changed to 'triclinic'
according to '/home/adriana/struct/CIF-dictionaries/cif_core.dic'
dictionary named 'cif_core.dic' version 2.4.1 from 2010-06-29.

Automatic conversion script
Id: cif_fix_enum 1555 2011-01-17 13:19:09Z saulius 

The following automatic conversions were performed:

'_chemical_melting_point' value 'not measured' was changed to '?' -
the value is undefined or not given.

Automatic conversion script
Id: cif_fix_values 1569 2011-02-09 13:29:24Z adriana 
;
_cod_original_cell_volume 1293.2
_cod_original_sg_symbol_H-M 'P -1 '
_cod_original_formula_sum ' C21 H30 Cl1 N8 O1 Re1 S2 '
_cod_database_code 7012395

loop_
_symmetry_equiv_pos_as_xyz
x,y,z
-x,-y,-z

loop_
_atom_site_label
_atom_site_fract_x
_atom_site_fract_y
_atom_site_fract_z
_atom_site_U_iso_or_equiv
_atom_site_occupancy
_atom_site_adp_type
Re1 0.272555(17) 0.062575(12) 0.25912(1) 0.0179 1.0000 Uani
N1 0.3407(4) -0.0774(3) 0.1783(2) 0.0204 1.0000 Uani
C1 0.3932(5) -0.1591(3) 0.2266(3) 0.0237 1.0000 Uani
C2 0.4359(5) -0.2504(4) 0.1706(3) 0.0284 1.0000 Uani
C3 0.4207(5) -0.2627(4) 0.0579(4) 0.0296 1.0000 Uani
C4 0.3651(4) -0.1826(3) 0.0071(3) 0.0244 1.0000 Uani
C5 0.3246(4) -0.0891(3) 0.0681(3) 0.0188 1.0000 Uani
C6 0.2613(4) -0.0022(3) 0.0249(3) 0.0187 1.0000 Uani
C7 0.2418(5) 0.0067(4) -0.0919(3) 0.0258 1.0000 Uani
N2 0.2204(4) 0.0698(3) 0.0995(2) 0.0196 1.0000 Uani
N3 0.1551(4) 0.1544(3) 0.0626(2) 0.0211 1.0000 Uani
C8 0.1016(4) 0.2133(3) 0.1403(3) 0.0227 1.0000 Uani
S1 0.10267(11) 0.17955(8) 0.27473(7) 0.0237 1.0000 Uani
N4 0.0358(4) 0.2990(3) 0.1222(3) 0.0262 1.0000 Uani
C9 0.0240(5) 0.3395(4) 0.0173(3) 0.0309 1.0000 Uani
C10 0.1758(7) 0.4119(5) -0.0097(4) 0.0445 1.0000 Uani
N5 0.1134(4) -0.0708(3) 0.3126(2) 0.0207 1.0000 Uani
C11 0.0060(5) -0.1528(3) 0.2473(3) 0.0278 1.0000 Uani
C12 -0.0908(6) -0.2448(4) 0.2843(4) 0.0354 1.0000 Uani
C13 -0.0761(6) -0.2555(4) 0.3937(4) 0.0389 1.0000 Uani
C14 0.0311(5) -0.1748(4) 0.4609(3) 0.0314 1.0000 Uani
C15 0.1268(4) -0.0813(3) 0.4197(3) 0.0224 1.0000 Uani
C16 0.2462(4) 0.0067(3) 0.4811(3) 0.0217 1.0000 Uani
C17 0.2744(5) 0.0189(4) 0.6000(3) 0.0274 1.0000 Uani
N6 0.3324(4) 0.0758(3) 0.4213(2) 0.0206 1.0000 Uani
N7 0.4516(4) 0.1623(3) 0.4750(2) 0.0233 1.0000 Uani
C18 0.5404(5) 0.2173(3) 0.4082(3) 0.0233 1.0000 Uani
S2 0.51965(11) 0.17182(8) 0.26689(7) 0.0226 1.0000 Uani
N8 0.6567(5) 0.3090(3) 0.4429(3) 0.0300 1.0000 Uani
C19 0.6858(6) 0.3636(4) 0.5542(3) 0.0357 1.0000 Uani
C20 0.7591(8) 0.4906(5) 0.5575(5) 0.0587 1.0000 Uani
Cl1 0.85620(14) 0.4387(1) 0.27031(9) 0.0390 1.0000 Uani
O1 0.5803(8) 0.5465(6) 0.2651(7) 0.0557 0.592(8) Uani
C21 0.463(3) 0.459(3) 0.2057(15) 0.0608 0.592(8) Uani
O101 0.5524(12) 0.4966(9) 0.162(1) 0.0591 0.408(8) Uani
C121 0.448(5) 0.460(4) 0.239(2) 0.0551 0.408(8) Uani
H1 -0.005(5) 0.330(4) 0.175(4) 0.02(1) 1.0000 Uiso
H2 0.714(7) 0.344(5) 0.394(5) 0.043(15) 1.0000 Uiso
H3 0.6717 0.5107 0.2668 0.0684 0.5918 Uiso
H4 0.6472 0.4785 0.1960 0.0731 0.4082 Uiso
H11 0.4009 -0.1522 0.3066 0.0290 1.0000 Uiso
H21 0.4772 -0.3072 0.2092 0.0358 1.0000 Uiso
H31 0.4501 -0.3289 0.0153 0.0363 1.0000 Uiso
H41 0.3533 -0.1906 -0.0729 0.0297 1.0000 Uiso
H71 0.2802 -0.0560 -0.1332 0.0323 1.0000 Uiso
H72 0.3027 0.0837 -0.1065 0.0323 1.0000 Uiso
H73 0.1295 -0.0018 -0.1142 0.0323 1.0000 Uiso
H91 -0.0552 0.3870 0.0175 0.0391 1.0000 Uiso
H92 -0.0100 0.2707 -0.0386 0.0391 1.0000 Uiso
H101 0.1616 0.4373 -0.0817 0.0569 1.0000 Uiso
H102 0.2107 0.4814 0.0453 0.0569 1.0000 Uiso
H103 0.2559 0.3651 -0.0108 0.0569 1.0000 Uiso
H111 -0.0031 -0.1460 0.1691 0.0334 1.0000 Uiso
H121 -0.1698 -0.3026 0.2343 0.0412 1.0000 Uiso
H131 -0.1439 -0.3220 0.4224 0.0468 1.0000 Uiso
H141 0.0418 -0.1819 0.5391 0.0390 1.0000 Uiso
H171 0.1962 -0.0419 0.6286 0.0344 1.0000 Uiso
H172 0.3812 0.0097 0.6196 0.0344 1.0000 Uiso
H173 0.2646 0.0972 0.6314 0.0344 1.0000 Uiso
H191 0.7574 0.3263 0.5941 0.0413 1.0000 Uiso
H192 0.5854 0.3537 0.5882 0.0413 1.0000 Uiso
H201 0.7789 0.5278 0.6336 0.0640 1.0000 Uiso
H202 0.8596 0.5005 0.5235 0.0640 1.0000 Uiso
H203 0.6875 0.5279 0.5176 0.0640 1.0000 Uiso
H211 0.3650 0.4861 0.1991 0.0731 0.5918 Uiso
H212 0.4962 0.4398 0.1327 0.0731 0.5918 Uiso
H213 0.4448 0.3881 0.2430 0.0731 0.5918 Uiso
H1211 0.3436 0.4718 0.2169 0.0674 0.4082 Uiso
H1212 0.4872 0.5051 0.3103 0.0674 0.4082 Uiso
H1213 0.4395 0.3755 0.2433 0.0674 0.4082 Uiso

loop_
_atom_site_aniso_label
_atom_site_aniso_U_11
_atom_site_aniso_U_22
_atom_site_aniso_U_33
_atom_site_aniso_U_23
_atom_site_aniso_U_13
_atom_site_aniso_U_12
Re1 0.02544(8) 0.01784(8) 0.01247(7) 0.00546(5) 0.00474(5) 0.00657(5)
N1 0.0254(15) 0.0220(15) 0.0180(14) 0.0057(12) 0.0065(12) 0.0113(12)
C1 0.0320(19) 0.0166(16) 0.0240(18) 0.0045(14) 0.0041(15) 0.0072(14)
C2 0.0291(19) 0.028(2) 0.033(2) 0.0100(16) 0.0072(16) 0.0113(16)
C3 0.032(2) 0.0247(19) 0.034(2) 0.0028(16) 0.0112(17) 0.0087(16)
C4 0.0253(18) 0.0232(18) 0.0258(19) 0.0010(15) 0.0062(15) 0.0078(14)
C5 0.0207(16) 0.0201(16) 0.0167(16) 0.0050(13) 0.0081(13) 0.0043(13)
C6 0.0182(16) 0.0212(17) 0.0157(16) 0.0039(13) 0.0010(12) 0.0020(13)
C7 0.0321(19) 0.032(2) 0.0162(17) 0.0060(15) 0.0038(14) 0.0128(16)
N2 0.0232(15) 0.0212(15) 0.0169(14) 0.0080(11) 0.0049(11) 0.0070(12)
N3 0.0262(15) 0.0217(15) 0.0182(14) 0.0078(12) 0.0027(12) 0.0090(12)
C8 0.0263(18) 0.0224(17) 0.0214(18) 0.0078(14) 0.0046(14) 0.0070(14)
S1 0.0328(5) 0.0250(4) 0.0181(4) 0.0078(3) 0.0093(4) 0.0128(4)
N4 0.0356(18) 0.0260(16) 0.0230(16) 0.0084(13) 0.0084(14) 0.0157(14)
C9 0.043(2) 0.031(2) 0.0236(19) 0.0066(16) 0.0010(17) 0.0184(18)
C10 0.060(3) 0.043(3) 0.039(3) 0.024(2) 0.013(2) 0.019(2)
N5 0.0275(15) 0.0183(14) 0.0176(14) 0.0045(11) 0.0065(12) 0.0058(12)
C11 0.034(2) 0.0239(19) 0.0259(19) 0.0024(15) 0.0048(16) 0.0068(16)
C12 0.041(2) 0.029(2) 0.033(2) 0.0040(17) 0.0091(19) 0.0003(18)
C13 0.048(3) 0.031(2) 0.038(2) 0.0133(19) 0.018(2) 0.0024(19)
C14 0.040(2) 0.030(2) 0.027(2) 0.0140(17) 0.0141(17) 0.0078(18)
C15 0.0285(18) 0.0230(17) 0.0204(17) 0.0093(14) 0.0091(14) 0.0107(15)
C16 0.0290(18) 0.0271(18) 0.0137(16) 0.0098(14) 0.0056(13) 0.0121(15)
C17 0.0297(19) 0.038(2) 0.0185(17) 0.0114(16) 0.0077(14) 0.0109(17)
N6 0.0277(16) 0.0199(14) 0.0177(14) 0.0057(11) 0.0074(12) 0.0098(12)
N7 0.0304(16) 0.0225(15) 0.0163(14) 0.0016(12) 0.0033(12) 0.0051(13)
C18 0.0293(19) 0.0260(18) 0.0157(16) 0.0020(14) 0.0013(14) 0.0094(15)
S2 0.0283(5) 0.0235(4) 0.0158(4) 0.0039(3) 0.0064(3) 0.0036(4)
N8 0.0383(19) 0.0270(17) 0.0227(17) 0.0065(14) 0.0030(14) 0.0018(14)
C19 0.049(3) 0.033(2) 0.0205(19) -0.0017(17) -0.0039(18) 0.0056(19)
C20 0.070(4) 0.048(3) 0.042(3) -0.007(2) 0.007(3) -0.013(3)
Cl1 0.0491(6) 0.0372(6) 0.0393(6) 0.0125(5) 0.0215(5) 0.0198(5)
O1 0.047(3) 0.041(3) 0.083(5) 0.008(3) 0.001(3) 0.019(2)
C21 0.056(7) 0.050(4) 0.077(11) -0.003(11) 0.001(7) 0.020(5)
O101 0.050(4) 0.051(4) 0.082(5) 0.015(4) 0.005(4) 0.020(3)
C121 0.052(7) 0.044(4) 0.072(11) -0.002(11) 0.007(7) 0.022(5)

loop_
_atom_type_symbol
_atom_type_scat_dispersion_real
_atom_type_scat_dispersion_imag
_atom_type_scat_Cromer_Mann_a1
_atom_type_scat_Cromer_Mann_b1
_atom_type_scat_Cromer_Mann_a2
_atom_type_scat_Cromer_Mann_b2
_atom_type_scat_Cromer_Mann_a3
_atom_type_scat_Cromer_Mann_b3
_atom_type_scat_Cromer_Mann_a4
_atom_type_scat_Cromer_Mann_b4
_atom_type_scat_Cromer_Mann_c
_atom_type_scat_source
'C   ' 0.0020 0.0020 2.3100 20.8439 1.0200 10.2075 1.5886 0.5687 0.8650 51.6512 0.2156 International_Tables_Vol_IV_Table_2.2B
'H   ' 0.0000 0.0000 0.4930 10.5109 0.3229 26.1257 0.1402 3.1424 0.0408 57.7997 0.0030 International_Tables_Vol_IV_Table_2.2B
'Cl  ' 0.1320 0.1590 11.4604 0.0104 7.1964 1.1662 6.2556 18.5194 1.6455 47.7784 -9.5574 International_Tables_Vol_IV_Table_2.2B
'N   ' 0.0040 0.0030 12.2126 0.0057 3.1322 9.8933 2.0125 28.9975 1.1663 0.5826 -11.5290 International_Tables_Vol_IV_Table_2.2B
'O   ' 0.0080 0.0060 3.0485 13.2771 2.2868 5.7011 1.5463 0.3239 0.8670 32.9089 0.2508 International_Tables_Vol_IV_Table_2.2B
'Re  ' -1.5980 7.2320 28.7621 1.6719 15.7189 9.0923 14.5564 0.3505 5.4417 52.0861 10.4720 International_Tables_Vol_IV_Table_2.2B
'S   ' 0.1100 0.1240 6.9053 1.4679 5.2034 22.2151 1.4379 0.2536 1.5863 56.1720 0.8669 International_Tables_Vol_IV_Table_2.2B

loop_
_geom_angle_atom_site_label_1
_geom_angle_site_symmetry_1
_geom_angle_atom_site_label_2
_geom_angle_site_symmetry_2
_geom_angle_atom_site_label_3
_geom_angle_site_symmetry_3
_geom_angle
_geom_angle_publ_flag
N1 . Re1 . N2 . 74.98(12) yes
N1 . Re1 . S1 . 149.93(9) yes
N2 . Re1 . S1 . 80.83(9) yes
N1 . Re1 . N5 . 81.34(12) yes
N2 . Re1 . N5 . 110.47(12) yes
S1 . Re1 . N5 . 90.84(9) yes
N1 . Re1 . N6 . 110.17(12) yes
N2 . Re1 . N6 . 173.42(12) yes
S1 . Re1 . N6 . 95.45(9) yes
N5 . Re1 . N6 . 74.86(12) yes
N1 . Re1 . S2 . 90.20(9) yes
N2 . Re1 . S2 . 95.63(9) yes
S1 . Re1 . S2 . 109.91(4) yes
N5 . Re1 . S2 . 149.14(9) yes
N6 . Re1 . S2 . 80.48(9) yes
Re1 . N1 . C1 . 124.8(2) yes
Re1 . N1 . C5 . 116.7(2) yes
C1 . N1 . C5 . 118.5(3) yes
N1 . C1 . C2 . 123.1(4) yes
N1 . C1 . H11 . 118.5 no
C2 . C1 . H11 . 118.5 no
C1 . C2 . C3 . 118.8(4) yes
C1 . C2 . H21 . 120.6 no
C3 . C2 . H21 . 120.6 no
C2 . C3 . C4 . 119.3(4) yes
C2 . C3 . H31 . 120.3 no
C4 . C3 . H31 . 120.3 no
C3 . C4 . C5 . 119.8(4) yes
C3 . C4 . H41 . 120.1 no
C5 . C4 . H41 . 120.1 no
N1 . C5 . C4 . 120.5(3) yes
N1 . C5 . C6 . 114.3(3) yes
C4 . C5 . C6 . 125.2(3) yes
C5 . C6 . C7 . 123.8(3) yes
C5 . C6 . N2 . 113.1(3) yes
C7 . C6 . N2 . 123.1(3) yes
C6 . C7 . H71 . 109.5 no
C6 . C7 . H72 . 109.5 no
H71 . C7 . H72 . 109.5 no
C6 . C7 . H73 . 109.5 no
H71 . C7 . H73 . 109.5 no
H72 . C7 . H73 . 109.5 no
Re1 . N2 . C6 . 120.5(2) yes
Re1 . N2 . N3 . 123.3(2) yes
C6 . N2 . N3 . 115.9(3) yes
N2 . N3 . C8 . 111.9(3) yes
N3 . C8 . S1 . 123.0(3) yes
N3 . C8 . N4 . 121.6(3) yes
S1 . C8 . N4 . 115.3(3) yes
Re1 . S1 . C8 . 97.05(13) yes
C8 . N4 . C9 . 123.3(3) yes
C8 . N4 . H1 . 117.(3) yes
C9 . N4 . H1 . 119.(3) yes
N4 . C9 . C10 . 112.6(4) yes
N4 . C9 . H91 . 108.7 no
C10 . C9 . H91 . 108.7 no
N4 . C9 . H92 . 108.7 no
C10 . C9 . H92 . 108.7 no
H91 . C9 . H92 . 109.5 no
C9 . C10 . H101 . 109.5 no
C9 . C10 . H102 . 109.5 no
H101 . C10 . H102 . 109.5 no
C9 . C10 . H103 . 109.5 no
H101 . C10 . H103 . 109.5 no
H102 . C10 . H103 . 109.5 no
Re1 . N5 . C11 . 124.2(3) yes
Re1 . N5 . C15 . 117.2(2) yes
C11 . N5 . C15 . 118.4(3) yes
N5 . C11 . C12 . 122.9(4) yes
N5 . C11 . H111 . 118.6 no
C12 . C11 . H111 . 118.6 no
C11 . C12 . C13 . 118.5(4) yes
C11 . C12 . H121 . 120.7 no
C13 . C12 . H121 . 120.7 no
C12 . C13 . C14 . 119.8(4) yes
C12 . C13 . H131 . 120.1 no
C14 . C13 . H131 . 120.1 no
C13 . C14 . C15 . 119.7(4) yes
C13 . C14 . H141 . 120.1 no
C15 . C14 . H141 . 120.1 no
N5 . C15 . C14 . 120.7(4) yes
N5 . C15 . C16 . 114.2(3) yes
C14 . C15 . C16 . 125.1(4) yes
C15 . C16 . C17 . 124.0(3) yes
C15 . C16 . N6 . 113.1(3) yes
C17 . C16 . N6 . 122.9(4) yes
C16 . C17 . H171 . 109.5 no
C16 . C17 . H172 . 109.5 no
H171 . C17 . H172 . 109.5 no
C16 . C17 . H173 . 109.5 no
H171 . C17 . H173 . 109.5 no
H172 . C17 . H173 . 109.5 no
Re1 . N6 . C16 . 120.2(3) yes
Re1 . N6 . N7 . 123.0(2) yes
C16 . N6 . N7 . 116.4(3) yes
N6 . N7 . C18 . 111.6(3) yes
N7 . C18 . S2 . 122.8(3) yes
N7 . C18 . N8 . 121.5(3) yes
S2 . C18 . N8 . 115.7(3) yes
Re1 . S2 . C18 . 96.70(13) yes
C18 . N8 . C19 . 123.7(4) yes
C18 . N8 . H2 . 118.(4) yes
C19 . N8 . H2 . 117.(4) yes
N8 . C19 . C20 . 109.6(4) yes
N8 . C19 . H191 . 109. no
C20 . C19 . H191 . 109. no
N8 . C19 . H192 . 109.4 no
C20 . C19 . H192 . 109.4 no
H191 . C19 . H192 . 109.5 no
C19 . C20 . H201 . 109.5 no
C19 . C20 . H202 . 109.5 no
H201 . C20 . H202 . 109.5 no
C19 . C20 . H203 . 109.5 no
H201 . C20 . H203 . 109.5 no
H202 . C20 . H203 . 109.5 no
C21 . O1 . O101 . 44.1(8) yes
C21 . O1 . C121 . 18.4(10) yes
O101 . O1 . C121 . 62.4(8) yes
C21 . O1 . H3 . 103.0 no
O101 . O1 . H3 . 85.3 no
C121 . O1 . H3 . 108.4 no
C21 . O1 . H1212 . 64.4 no
O101 . O1 . H1212 . 108.5 no
C121 . O1 . H1212 . 46.1 no
H3 . O1 . H1212 . 113.4 no
O1 . C21 . O101 . 64.9(9) yes
O1 . C21 . C121 . 76.6(39) yes
O101 . C21 . C121 . 141.5(44) yes
O1 . C21 . H211 . 109.5 no
O101 . C21 . H211 . 116.6 no
C121 . C21 . H211 . 76.9(133) no
O1 . C21 . H212 . 109.5 no
O101 . C21 . H212 . 45.4 no
C121 . C21 . H212 . 168.1(154) no
H211 . C21 . H212 . 109.5 no
O1 . C21 . H213 . 109.5 no
O101 . C21 . H213 . 132.7 no
C121 . C21 . H213 . 58.6(118) no
H211 . C21 . H213 . 109.5 no
H212 . C21 . H213 . 109.5 no
O1 . C21 . H1211 . 112.7 no
O101 . C21 . H1211 . 133.7 no
C121 . C21 . H1211 . 62.8(117) no
H211 . C21 . H1211 . 17.2 no
H212 . C21 . H1211 . 121.2 no
O1 . C21 . H1213 . 112.6 no
O101 . C21 . H1213 . 132.2 no
C121 . C21 . H1213 . 61.4(117) no
H211 . C21 . H1213 . 109.0 no
H212 . C21 . H1213 . 106.7 no
H213 . C21 . H1211 . 92.9 no
H213 . C21 . H1213 . 3.40 no
H1211 . C21 . H1213 . 92.8 no
O1 . O101 . C21 . 71.0(9) yes
O1 . O101 . C121 . 59.7(12) yes
C21 . O101 . C121 . 11.3(15) yes
O1 . O101 . H4 . 69.9 no
C21 . O101 . H4 . 104.6 no
C121 . O101 . H4 . 98.7 no
O1 . O101 . H212 . 134.4 no
C21 . O101 . H212 . 64.9 no
C121 . O101 . H212 . 75.9 no
H4 . O101 . H212 . 110.3 no
O1 . C121 . C21 . 85.0(35) yes
O1 . C121 . O101 . 57.9(8) yes
C21 . C121 . O101 . 27.1(31) yes
O1 . C121 . H211 . 112.1 no
C21 . C121 . H211 . 77.4(136) no
O101 . C121 . H211 . 90.2 no
O1 . C121 . H213 . 123.3 no
C21 . C121 . H213 . 95.0(131) no
O101 . C121 . H213 . 108.0 no
H211 . C121 . H213 . 123.2 no
O1 . C121 . H1211 . 124.8 no
C21 . C121 . H1211 . 93.8(134) no
O101 . C121 . H1211 . 109.5 no
H211 . C121 . H1211 . 19.5 no
H213 . C121 . H1211 . 111.8 no
O1 . C121 . H1212 . 51.6 no
C21 . C121 . H1212 . 136.6 no
O101 . C121 . H1212 . 109.5 no
H211 . C121 . H1212 . 115.1 no
H213 . C121 . H1212 . 108.6 no
O1 . C121 . H1213 . 125.6 no
C21 . C121 . H1213 . 95.6(128) no
O101 . C121 . H1213 . 109.5 no
H211 . C121 . H1213 . 121.0 no
H213 . C121 . H1213 . 2.4 no
H1211 . C121 . H1212 . 109.5 no
H1211 . C121 . H1213 . 109.5 no
H1212 . C121 . H1213 . 109.5 no
C21 . H211 . C121 . 25.8 no
C21 . H211 . H1211 . 102.2 no
C121 . H211 . H1211 . 80.5 no
C21 . H212 . O101 . 69.7 no
C21 . H213 . C121 . 26.4 no
C21 . H213 . H1213 . 153.0 no
C121 . H213 . H1213 . 163.8 no
C21 . H1211 . C121 . 23.4 no
C21 . H1211 . H211 . 60.7 no
C121 . H1211 . H211 . 79.9 no
O1 . H1212 . C121 . 82.3 no
C21 . H1213 . C121 . 23.0 no
C21 . H1213 . H213 . 23.6 no
C121 . H1213 . H213 . 13.8 no

loop_
_geom_bond_atom_site_label_1
_geom_bond_site_symmetry_1
_geom_bond_atom_site_label_2
_geom_bond_site_symmetry_2
_geom_bond_distance
_geom_bond_publ_flag
Re1 . N1 . 2.088(3) yes
Re1 . N2 . 2.057(3) yes
Re1 . S1 . 2.2821(9) yes
Re1 . N5 . 2.080(3) yes
Re1 . N6 . 2.064(3) yes
Re1 . S2 . 2.2743(9) yes
N1 . C1 . 1.362(5) yes
N1 . C5 . 1.379(5) yes
C1 . C2 . 1.373(5) yes
C1 . H11 . 1.000 no
C2 . C3 . 1.409(6) yes
C2 . H21 . 1.000 no
C3 . C4 . 1.376(6) yes
C3 . H31 . 1.000 no
C4 . C5 . 1.413(5) yes
C4 . H41 . 1.000 no
C5 . C6 . 1.434(5) yes
C6 . C7 . 1.493(5) yes
C6 . N2 . 1.326(5) yes
C7 . H71 . 1.000 no
C7 . H72 . 1.000 no
C7 . H73 . 1.000 no
N2 . N3 . 1.386(4) yes
N3 . C8 . 1.316(5) yes
C8 . S1 . 1.788(4) yes
C8 . N4 . 1.326(5) yes
N4 . C9 . 1.467(5) yes
N4 . H1 . 0.86(5) yes
C9 . C10 . 1.507(7) yes
C9 . H91 . 1.000 no
C9 . H92 . 1.000 no
C10 . H101 . 1.000 no
C10 . H102 . 1.000 no
C10 . H103 . 1.000 no
N5 . C11 . 1.363(5) yes
N5 . C15 . 1.372(5) yes
C11 . C12 . 1.378(6) yes
C11 . H111 . 1.000 no
C12 . C13 . 1.402(7) yes
C12 . H121 . 1.000 no
C13 . C14 . 1.366(7) yes
C13 . H131 . 1.000 no
C14 . C15 . 1.411(5) yes
C14 . H141 . 1.000 no
C15 . C16 . 1.432(6) yes
C16 . C17 . 1.492(5) yes
C16 . N6 . 1.325(5) yes
C17 . H171 . 1.000 no
C17 . H172 . 1.000 no
C17 . H173 . 1.000 no
N6 . N7 . 1.383(5) yes
N7 . C18 . 1.315(5) yes
C18 . S2 . 1.792(4) yes
C18 . N8 . 1.336(5) yes
N8 . C19 . 1.464(5) yes
N8 . H2 . 0.90(6) yes
C19 . C20 . 1.507(7) yes
C19 . H191 . 1.000 no
C19 . H192 . 1.000 no
C20 . H201 . 1.000 no
C20 . H202 . 1.000 no
C20 . H203 . 1.000 no
O1 . C21 . 1.409(9) yes
O1 . O101 . 1.350(13) yes
O1 . C121 . 1.38(2) yes
O1 . H3 . 1.000 no
O1 . H1212 . 1.088 no
C21 . O101 . 1.036(18) yes
C21 . C121 . 0.45(2) yes
C21 . H211 . 1.00 no
C21 . H212 . 1.000 no
C21 . H213 . 1.00 no
C21 . H1211 . 1.12 no
C21 . H1213 . 1.13 no
O101 . C121 . 1.413(9) yes
O101 . H4 . 1.00 no
O101 . H212 . 0.786 no
C121 . H211 . 1.00 no
C121 . H213 . 0.86 no
C121 . H1211 . 1.00 no
C121 . H1212 . 1.00 no
C121 . H1213 . 1.00 no
H211 . H1211 . 0.339 no
H213 . H1213 . 0.148 no
